data_2200732
loop_
_publ_author_name
'H\"okelek, Tuncer'
'Z\"ulfikaro\(glu, Ay\,sin'
'Bat\?i, H\"umeyra'

_publ_section_title
;
 1-(2,6-Dimethylphenylamino)propane-1,2-dione dioxime
;
_journal_issue 12
_journal_name_full 'Acta Crystallographica Section E'
_journal_page_first o1247
_journal_page_last o1249
_journal_paper_doi 10.1107/S1600536801020104
_journal_volume 57
_journal_year 2001
_chemical_formula_iupac 'C11 H15 N3 O2'
_chemical_formula_moiety 'C11 H15 N3 O2'
_chemical_formula_sum 'C11 H15 N3 O2'
_chemical_formula_weight 221.26
_chemical_name_systematic
;
 ?
;
_space_group_IT_number 14
_symmetry_cell_setting monoclinic
_symmetry_space_group_name_Hall '-P 2ybc'
_symmetry_space_group_name_H-M 'P 1 21/c 1'
_audit_creation_method SHELXL-97
_cell_angle_alpha 90.00
_cell_angle_beta 102.620(19)
_cell_angle_gamma 90.00
_cell_formula_units_Z 4
_cell_length_a 8.404(2)
_cell_length_b 7.672(2)
_cell_length_c 17.592(3)
_cell_measurement_reflns_used 25
_cell_measurement_temperature 296
_cell_measurement_theta_max 18
_cell_measurement_theta_min 10
_cell_volume 1106.8(4)
_computing_cell_refinement 'CAD-4 EXPRESS'
_computing_data_collection 'CAD-4 EXPRESS (Enraf Nonius, 1994)'
_computing_data_reduction 'XCAD4 (Harms & Wocadlo, 1995)'
_computing_molecular_graphics 'ORTEP-3 for Windows (Farrugia, 1997)'
_computing_publication_material 'WinGX (Farrugia, 1999)'
_computing_structure_refinement 'SHELXL97 (Sheldrick, 1997)'
_computing_structure_solution 'SHELXS97 (Sheldrick, 1997)'
_diffrn_ambient_temperature 296
_diffrn_measured_fraction_theta_full 1.00
_diffrn_measured_fraction_theta_max 1.00
_diffrn_measurement_device '\k-geometry diffractometer'
_diffrn_measurement_device_type 'Enraf-Nonius Turbo-CAD-4'
_diffrn_measurement_method 'non-profiled \w'
_diffrn_radiation_monochromator graphite
_diffrn_radiation_source 'fine-focus sealed tube'
_diffrn_radiation_type MoK\a
_diffrn_radiation_wavelength .71073
_diffrn_reflns_av_R_equivalents .0000
_diffrn_reflns_av_sigmaI/netI .0268
_diffrn_reflns_limit_h_max 10
_diffrn_reflns_limit_h_min -10
_diffrn_reflns_limit_k_max 9
_diffrn_reflns_limit_k_min 0
_diffrn_reflns_limit_l_max 21
_diffrn_reflns_limit_l_min 0
_diffrn_reflns_number 2198
_diffrn_reflns_theta_full 26.29
_diffrn_reflns_theta_max 26.29
_diffrn_reflns_theta_min 2.37
_diffrn_standards_decay_% 0
_diffrn_standards_interval_time 120
_diffrn_standards_number 3
_exptl_absorpt_coefficient_mu .094
_exptl_absorpt_correction_T_max .9861
_exptl_absorpt_correction_T_min .9679
_exptl_absorpt_correction_type refdelf
_exptl_absorpt_process_details '(Walker & Stuart, 1983)'
_exptl_crystal_colour colorless
_exptl_crystal_density_diffrn 1.328
_exptl_crystal_density_method 'not measured'
_exptl_crystal_description prism
_exptl_crystal_F_000 472
_exptl_crystal_size_max .35
_exptl_crystal_size_mid .15
_exptl_crystal_size_min .15
_refine_diff_density_max .374
_refine_diff_density_min -.354
_refine_ls_extinction_method none
_refine_ls_goodness_of_fit_ref 1.133
_refine_ls_hydrogen_treatment mixed
_refine_ls_matrix_type full
_refine_ls_number_parameters 157
_refine_ls_number_reflns 2198
_refine_ls_number_restraints 0
_refine_ls_restrained_S_all 1.133
_refine_ls_R_factor_all .0734
_refine_ls_R_factor_gt .0560
_refine_ls_shift/su_max .001
_refine_ls_shift/su_mean .000
_refine_ls_structure_factor_coef Fsqd
_refine_ls_weighting_details 'calc w = 1/[\s^2^(Fo^2^)+(0.0973P)^2^+0.6954P] where P = (Fo^2^+2Fc^2^)/3'
_refine_ls_weighting_scheme calc
_refine_ls_wR_factor_ref .1891
_reflns_number_gt 1769
_reflns_number_total 2198
_reflns_threshold_expression I>2\s(I)
_cod_data_source_file ob6096.cif
_cod_data_source_block I
_cod_original_sg_symbol_H-M 'P 21/c'
_cod_database_code 2200732
_cod_database_fobs_code 2200732

loop_
_symmetry_equiv_pos_as_xyz
'x, y, z'
'-x, y+1/2, -z+1/2'
'-x, -y, -z'
'x, -y-1/2, z-1/2'

loop_
_atom_site_label
_atom_site_fract_x
_atom_site_fract_y
_atom_site_fract_z
_atom_site_U_iso_or_equiv
_atom_site_adp_type
_atom_site_calc_flag
_atom_site_refinement_flags
_atom_site_occupancy
_atom_site_disorder_assembly
_atom_site_disorder_group
_atom_site_type_symbol
H2' -.001(6) .484(5) .257(2) .084(12) Uiso d . 1 . . H
H1' .171(4) 1.238(4) .2095(19) .059(9) Uiso d . 1 . . H
O2 .0943(2) .4846(2) .23763(11) .0410(5) Uani d . 1 . . O
N3 .0955(2) .6571(3) .21243(12) .0350(5) Uani d . 1 . . N
O1 .2174(2) 1.1672(2) .18322(12) .0462(5) Uani d . 1 . . O
N2 .1935(2) .9994(2) .21332(12) .0353(5) Uani d . 1 . . N
N1 .3288(3) .9185(3) .11603(11) .0343(5) Uani d . 1 . . N
C2 .1988(3) .7485(3) -.00021(14) .0376(6) Uani d . 1 . . C
C9 .2472(3) .8819(3) .17276(13) .0296(5) Uani d . 1 . . C
C10 .2328(3) .6975(3) .19670(13) .0305(5) Uani d . 1 . . C
C1 .3401(3) .8122(3) .05008(12) .0317(5) Uani d . 1 . . C
C6 .4952(3) .7885(3) .03508(14) .0351(5) Uani d . 1 . . C
C11 .3747(3) .5792(3) .20340(18) .0469(7) Uani d . 1 . . C
H11A .3460 .4633 .2196 .070 Uiso calc R 1 . . H
H11B .4669 .6255 .2422 .070 Uiso calc R 1 . . H
H11C .4051 .5706 .1528 .070 Uiso calc R 1 . . H
C7 .6462(3) .8467(4) .09158(16) .0452(6) Uani d . 1 . . C
H7A .6159 .9020 .1366 .068 Uiso calc R 1 . . H
H7B .7055 .9305 .0661 .068 Uiso calc R 1 . . H
H7C .7159 .7456 .1090 .068 Uiso calc R 1 . . H
C3 .2175(4) .6656(4) -.06836(16) .0482(7) Uani d . 1 . . C
H3 .1240 .6211 -.1034 .058 Uiso calc R 1 . . H
C5 .5062(3) .7056(4) -.03430(15) .0444(6) Uani d . 1 . . C
H5 .6101 .6890 -.0463 .053 Uiso calc R 1 . . H
C4 .3678(4) .6472(4) -.08579(15) .0502(7) Uani d . 1 . . C
H4 .3769 .5942 -.1334 .060 Uiso calc R 1 . . H
C8 .0302(3) .7682(4) .01495(17) .0509(7) Uani d . 1 . . C
H8A .0368 .8288 .0646 .076 Uiso calc R 1 . . H
H8B -.0183 .6528 .0174 .076 Uiso calc R 1 . . H
H8C -.0376 .8360 -.0272 .076 Uiso calc R 1 . . H
H1 .341(3) 1.021(4) .1108(16) .037(7) Uiso d . 1 . . H

loop_
_atom_site_aniso_label
_atom_site_aniso_U_11
_atom_site_aniso_U_22
_atom_site_aniso_U_33
_atom_site_aniso_U_12
_atom_site_aniso_U_13
_atom_site_aniso_U_23
O2 .0473(10) .0298(9) .0525(11) -.0013(7) .0253(9) .0042(7)
N3 .0396(11) .0297(10) .0393(11) .0005(8) .0163(9) .0020(8)
O1 .0620(12) .0279(9) .0553(11) .0036(8) .0271(10) .0000(8)
N2 .0412(11) .0295(11) .0390(11) .0006(8) .0168(9) -.0013(8)
N1 .0464(12) .0267(10) .0351(10) -.0032(8) .0202(9) -.0018(8)
C2 .0434(13) .0358(13) .0335(12) -.0010(10) .0085(10) .0039(10)
C9 .0295(10) .0303(11) .0304(10) .0001(9) .0097(8) -.0009(9)
C10 .0353(11) .0292(11) .0296(11) .0005(9) .0126(9) -.0008(9)
C1 .0422(12) .0280(11) .0276(11) .0024(9) .0135(9) .0021(8)
C6 .0415(13) .0316(12) .0350(12) .0003(10) .0144(10) .0024(9)
C11 .0436(14) .0385(14) .0650(17) .0095(11) .0257(13) .0155(12)
C7 .0402(14) .0526(16) .0457(14) -.0024(11) .0159(11) .0001(12)
C3 .0588(17) .0460(15) .0367(13) -.0038(13) .0039(12) -.0034(12)
C5 .0563(16) .0441(15) .0388(13) .0080(12) .0235(12) .0010(11)
C4 .0727(19) .0463(16) .0343(13) .0043(14) .0176(13) -.0069(11)
C8 .0403(14) .0629(19) .0480(15) -.0055(13) .0062(12) .0027(13)

loop_
_atom_type_symbol
_atom_type_description
_atom_type_scat_dispersion_real
_atom_type_scat_dispersion_imag
_atom_type_scat_source
C C .0033 .0016 'International Tables Vol C Tables 4.2.6.8 and 6.1.1.4'
H H .0000 .0000 'International Tables Vol C Tables 4.2.6.8 and 6.1.1.4'
N N .0061 .0033 'International Tables Vol C Tables 4.2.6.8 and 6.1.1.4'
O O .0106 .0060 'International Tables Vol C Tables 4.2.6.8 and 6.1.1.4'

loop_
_geom_angle_atom_site_label_1
_geom_angle_atom_site_label_2
_geom_angle_atom_site_label_3
_geom_angle
_geom_angle_publ_flag
N3 O2 H2' 101(3) no
C10 N3 O2 111.52(19) yes
N2 O1 H1' 105(2) no
C9 N2 O1 109.37(18) yes
C9 N1 C1 127.5(2) yes
C9 N1 H1 113(2) no
C1 N1 H1 115(2) no
C3 C2 C1 117.5(2) ?
C3 C2 C8 119.0(2) ?
C1 C2 C8 123.5(2) ?
N2 C9 N1 123.8(2) yes
N2 C9 C10 116.59(19) yes
N1 C9 C10 119.29(19) yes
N3 C10 C11 125.6(2) yes
N3 C10 C9 115.0(2) yes
C11 C10 C9 119.4(2) yes
C6 C1 C2 122.1(2) ?
C6 C1 N1 117.0(2) ?
C2 C1 N1 120.7(2) ?
C5 C6 C1 117.8(2) ?
C5 C6 C7 120.5(2) ?
C1 C6 C7 121.7(2) ?
C10 C11 H11A 109.5 ?
C10 C11 H11B 109.5 ?
H11A C11 H11B 109.5 ?
C10 C11 H11C 109.5 ?
H11A C11 H11C 109.5 ?
H11B C11 H11C 109.5 ?
C6 C7 H7A 109.5 ?
C6 C7 H7B 109.5 ?
H7A C7 H7B 109.5 ?
C6 C7 H7C 109.5 ?
H7A C7 H7C 109.5 ?
H7B C7 H7C 109.5 ?
C4 C3 C2 121.4(3) ?
C4 C3 H3 119.3 ?
C2 C3 H3 119.3 ?
C4 C5 C6 120.8(2) ?
C4 C5 H5 119.6 ?
C6 C5 H5 119.6 ?
C3 C4 C5 120.3(2) ?
C3 C4 H4 119.9 ?
C5 C4 H4 119.9 ?
C2 C8 H8A 109.5 ?
C2 C8 H8B 109.5 ?
H8A C8 H8B 109.5 ?
C2 C8 H8C 109.5 ?
H8A C8 H8C 109.5 ?
H8B C8 H8C 109.5 ?

loop_
_geom_bond_atom_site_label_1
_geom_bond_atom_site_label_2
_geom_bond_site_symmetry_2
_geom_bond_distance
_geom_bond_publ_flag
O2 N3 . 1.396(3) yes
O2 H2' . .94(5) no
N3 C10 . 1.282(3) yes
O1 N2 . 1.423(3) yes
O1 H1' . .86(3) no
N2 C9 . 1.290(3) yes
N1 C9 . 1.358(3) yes
N1 C1 . 1.438(3) yes
N1 H1 . .80(3) no
C2 C3 . 1.396(4) ?
C2 C1 . 1.404(3) ?
C2 C8 . 1.506(4) ?
C9 C10 . 1.489(3) yes
C10 C11 . 1.482(3) yes
C1 C6 . 1.398(3) ?
C6 C5 . 1.397(3) ?
C6 C7 . 1.498(4) ?
C11 H11A . .9800 ?
C11 H11B . .9800 ?
C11 H11C . .9800 ?
C7 H7A . .9800 ?
C7 H7B . .9800 ?
C7 H7C . .9800 ?
C3 C4 . 1.371(4) ?
C3 H3 . .9500 ?
C5 C4 . 1.383(4) ?
C5 H5 . .9500 ?
C4 H4 . .9500 ?
C8 H8A . .9800 ?
C8 H8B . .9800 ?
C8 H8C . .9800 ?

loop_
_geom_hbond_atom_site_label_D
_geom_hbond_atom_site_label_H
_geom_hbond_atom_site_label_A
_geom_hbond_site_symmetry_A
_geom_hbond_distance_DH
_geom_hbond_distance_HA
_geom_hbond_distance_DA
_geom_hbond_angle_DHA
_geom_hbond_publ_flag
O1 H1' O2 1_545 .86(4) 2.09(4) 2.889(3) 154(3) yes
O2 H2' N2 2_555 .94(3) 1.81(5) 2.742(3) 174(4) yes
N1 H1 O1 . .80(3) 2.13(3) 2.53(3) 111(3) yes

loop_
_geom_torsion_atom_site_label_1
_geom_torsion_atom_site_label_2
_geom_torsion_atom_site_label_3
_geom_torsion_atom_site_label_4
_geom_torsion
_geom_torsion_publ_flag
O1 N2 C9 N1 6.4(3) yes
O1 N2 C9 C10 179.61(19) yes
C1 N1 C9 N2 -154.7(2) yes
C1 N1 C9 C10 32.3(4) yes
O2 N3 C10 C11 .2(3) yes
O2 N3 C10 C9 -177.37(18) yes
N2 C9 C10 N3 44.3(3) ?
N1 C9 C10 N3 -142.2(2) ?
N2 C9 C10 C11 -133.5(2) ?
N1 C9 C10 C11 40.0(3) ?
C3 C2 C1 C6 -2.6(3) ?
C8 C2 C1 C6 178.7(2) ?
C3 C2 C1 N1 171.9(2) ?
C8 C2 C1 N1 -6.8(4) ?
C9 N1 C1 C6 -132.5(3) ?
C9 N1 C1 C2 52.8(3) ?
C2 C1 C6 C5 3.0(4) ?
N1 C1 C6 C5 -171.7(2) ?
C2 C1 C6 C7 -175.9(2) ?
N1 C1 C6 C7 9.4(3) ?
C1 C2 C3 C4 -.1(4) ?
C8 C2 C3 C4 178.7(3) yes
C1 C6 C5 C4 -.7(4) ?
C7 C6 C5 C4 178.2(2) yes
C2 C3 C4 C5 2.3(4) ?
C6 C5 C4 C3 -1.9(4) ?

loop_
_cod_related_entry_id
_cod_related_entry_database
_cod_related_entry_code
1 ChemSpider 30654637
